data_7126853
loop_
_publ_author_name
'Kosobokov, Mikhail D.'
'Zubkov, Mikhail O.'
'Levin, Vitalij V.'
'Kokorekin, Vladimir A.'
'Dilman, Alexander D.'

_publ_section_title
;
 Fluoroalkyl sulfides as photoredox-active coupling reagents for alkene
 difunctionalization.
;
_journal_issue 66
_journal_name_full 'Chemical communications (Cambridge, England)'
_journal_page_first 9453
_journal_page_last 9456
_journal_paper_doi 10.1039/d0cc04617e
_journal_volume 56
_journal_year 2020
_chemical_absolute_configuration unk
_chemical_formula_moiety 'C17 H12 F6 N2 O S'
_chemical_formula_sum 'C17 H12 F6 N2 O S'
_chemical_formula_weight 406.35
_space_group_crystal_system orthorhombic
_space_group_IT_number 19
_space_group_name_Hall 'P 2ac 2ab'
_space_group_name_H-M_alt 'P 21 21 21'
_atom_sites_solution_hydrogens mixed
_atom_sites_solution_primary direct
_atom_sites_solution_secondary difmap
_audit_creation_method SHELXL-2018/3
_audit_update_record
;
2020-03-07 deposited with the CCDC.	2020-07-08 downloaded from the CCDC.
;
_cell_angle_alpha 90
_cell_angle_beta 90
_cell_angle_gamma 90
_cell_formula_units_Z 4
_cell_length_a 7.1213(2)
_cell_length_b 9.6599(3)
_cell_length_c 24.5371(8)
_cell_measurement_reflns_used 9904
_cell_measurement_temperature 100(2)
_cell_measurement_theta_max 32.79
_cell_measurement_theta_min 2.68
_cell_volume 1687.93(9)
_computing_cell_refinement 'SAINT (Bruker, 2018)'
_computing_data_collection '<i>APEX3</i> (Bruker, 2018)'
_computing_data_reduction 'SAINT (Bruker, 2018)'
_computing_molecular_graphics
;
SHELXTL (Sheldrick, Acta Cryst., 2008, A64, 112-122)
;
_computing_publication_material
;
SHELXTL (Sheldrick, Acta Cryst., 2008, A64, 112-122)
;
_computing_structure_refinement
;
SHELXL-2018 (Sheldrick, Acta Cryst., 2015, C71, 3-8)
;
_computing_structure_solution
;
SHELXS-2013 (Sheldrick, Acta Cryst., 2015, A71, 3-8)
;
_diffrn_ambient_temperature 100(2)
_diffrn_detector_area_resol_mean 7.31
_diffrn_measured_fraction_theta_full 0.999
_diffrn_measured_fraction_theta_max 0.998
_diffrn_measurement_device_type 'Bruker AXS D8 QUEST, Photon III detector'
_diffrn_measurement_method '\f and \w shutterless scans'
_diffrn_radiation_monochromator graphite
_diffrn_radiation_type MoK\a
_diffrn_radiation_wavelength 0.71073
_diffrn_reflns_av_R_equivalents 0.0560
_diffrn_reflns_av_unetI/netI 0.0297
_diffrn_reflns_Laue_measured_fraction_full 0.999
_diffrn_reflns_Laue_measured_fraction_max 0.998
_diffrn_reflns_limit_h_max 10
_diffrn_reflns_limit_h_min -10
_diffrn_reflns_limit_k_max 14
_diffrn_reflns_limit_k_min -14
_diffrn_reflns_limit_l_max 37
_diffrn_reflns_limit_l_min -37
_diffrn_reflns_number 59793
_diffrn_reflns_point_group_measured_fraction_full 0.999
_diffrn_reflns_point_group_measured_fraction_max 0.998
_diffrn_reflns_theta_full 25.242
_diffrn_reflns_theta_max 33.208
_diffrn_reflns_theta_min 2.684
_diffrn_source 'fine-focus sealed X-Ray tube'
_exptl_absorpt_coefficient_mu 0.264
_exptl_absorpt_correction_T_max 0.6843
_exptl_absorpt_correction_T_min 0.6672
_exptl_absorpt_correction_type multi-scan
_exptl_absorpt_process_details
;
 SADABS 2016/2: Krause, L., Herbst-Irmer, R., Sheldrick G.M. & Stalke D.,
 J. Appl. Cryst. 48 (2015) 3-10
;
_exptl_crystal_colour colourless
_exptl_crystal_density_diffrn 1.599
_exptl_crystal_density_method 'not measured'
_exptl_crystal_description block
_exptl_crystal_F_000 824
_exptl_crystal_size_max 0.24
_exptl_crystal_size_mid 0.20
_exptl_crystal_size_min 0.13
_refine_diff_density_max 0.349
_refine_diff_density_min -0.206
_refine_diff_density_rms 0.049
_refine_ls_abs_structure_details
;
 Crystalized from the racemic mixture.
 Refined as an inversion twin.
;
_refine_ls_abs_structure_Flack 0.12(7)
_refine_ls_extinction_method none
_refine_ls_goodness_of_fit_ref 1.059
_refine_ls_hydrogen_treatment mixed
_refine_ls_matrix_type full
_refine_ls_number_parameters 249
_refine_ls_number_reflns 6462
_refine_ls_number_restraints 0
_refine_ls_restrained_S_all 1.059
_refine_ls_R_factor_all 0.0433
_refine_ls_R_factor_gt 0.0338
_refine_ls_shift/su_max 0.001
_refine_ls_shift/su_mean 0.000
_refine_ls_structure_factor_coef Fsqd
_refine_ls_weighting_details 'w=1/[\s^2^(Fo^2^)+(0.0325P)^2^+0.3413P] where P=(Fo^2^+2Fc^2^)/3'
_refine_ls_weighting_scheme calc
_refine_ls_wR_factor_gt 0.0733
_refine_ls_wR_factor_ref 0.0784
_reflns_Friedel_coverage 0.766
_reflns_Friedel_fraction_full 1.000
_reflns_Friedel_fraction_max 0.998
_reflns_number_gt 5749
_reflns_number_total 6462
_reflns_threshold_expression 'I > 2\s(I)'
_cod_data_source_file d0cc04617e2.cif
_cod_data_source_block KM11201
_cod_depositor_comments 'Adding full bibliography for 7126853.cif.'
_cod_database_code 7126853
_shelx_shelxl_version_number 2018/3
_shelx_space_group_comment
;
The symmetry employed for this shelxl refinement is uniquely defined
by the following loop, which should always be used as a source of
symmetry information in preference to the above space-group names.
They are only intended as comments.
;
_shelx_estimated_absorpt_t_min 0.939
_shelx_estimated_absorpt_t_max 0.966

loop_
_space_group_symop_operation_xyz
'x, y, z'
'x+1/2, -y+1/2, -z'
'-x, y+1/2, -z+1/2'
'-x+1/2, -y, z+1/2'

loop_
_atom_site_label
_atom_site_type_symbol
_atom_site_fract_x
_atom_site_fract_y
_atom_site_fract_z
_atom_site_U_iso_or_equiv
_atom_site_adp_type
_atom_site_occupancy
_atom_site_site_symmetry_order
_atom_site_calc_flag
_atom_site_refinement_flags_posn
_atom_site_refinement_flags_adp
_atom_site_refinement_flags_occupancy
_atom_site_disorder_assembly
_atom_site_disorder_group
S1 S 0.78489(6) 0.33738(4) 0.65109(2) 0.01829(8) Uani 1 1 d . . . . .
F1 F 0.99073(19) 0.05138(14) 0.52281(6) 0.0394(3) Uani 1 1 d . . . . .
F2 F 0.8468(2) 0.24072(15) 0.49781(5) 0.0337(3) Uani 1 1 d . . . . .
F3 F 0.63994(17) 0.54849(13) 0.73122(4) 0.0259(2) Uani 1 1 d . . . . .
F4 F 0.56602(18) 0.81632(13) 0.71031(5) 0.0293(3) Uani 1 1 d . . . . .
F5 F 0.7111(2) 0.76953(12) 0.53283(5) 0.0354(3) Uani 1 1 d . . . . .
F6 F 0.80906(17) 0.50312(12) 0.54565(4) 0.0241(2) Uani 1 1 d . . . . .
O1 O 0.29063(19) 0.39771(13) 0.61722(5) 0.0192(2) Uani 1 1 d . . . . .
N1 N 0.0096(3) 1.03757(18) 0.68455(7) 0.0285(4) Uani 1 1 d . . . . .
N2 N 0.6365(2) 0.79106(16) 0.62159(7) 0.0223(3) Uani 1 1 d . . . . .
C1 C 0.0593(3) 0.9284(2) 0.67291(8) 0.0214(3) Uani 1 1 d . . . . .
C2 C 0.1173(2) 0.79055(18) 0.65910(7) 0.0183(3) Uani 1 1 d . . . . .
C3 C 0.1293(2) 0.69068(19) 0.69977(7) 0.0194(3) Uani 1 1 d . . . . .
H3 H 0.098803 0.714283 0.736300 0.023 Uiso 1 1 calc R U . . .
C4 C 0.1853(2) 0.55726(18) 0.68742(7) 0.0185(3) Uani 1 1 d . . . . .
H4 H 0.193278 0.489076 0.715229 0.022 Uiso 1 1 calc R U . . .
C5 C 0.2301(2) 0.52392(17) 0.63354(7) 0.0167(3) Uani 1 1 d . . . . .
C6 C 0.2159(3) 0.62334(18) 0.59247(7) 0.0189(3) Uani 1 1 d . . . . .
H6 H 0.244514 0.599249 0.555863 0.023 Uiso 1 1 calc R U . . .
C7 C 0.1606(2) 0.75625(19) 0.60488(7) 0.0200(3) Uani 1 1 d . . . . .
H7 H 0.151697 0.824193 0.577007 0.024 Uiso 1 1 calc R U . . .
C8 C 0.3391(3) 0.29846(18) 0.65858(7) 0.0193(3) Uani 1 1 d . . . . .
H8A H 0.224256 0.257170 0.674482 0.023 Uiso 1 1 calc R U . . .
H8B H 0.411561 0.343480 0.688096 0.023 Uiso 1 1 calc R U . . .
C9 C 0.4559(2) 0.18863(18) 0.63110(7) 0.0190(3) Uani 1 1 d . . . . .
H9A H 0.376957 0.139887 0.604002 0.023 Uiso 1 1 calc R U . . .
H9B H 0.495395 0.119956 0.658774 0.023 Uiso 1 1 calc R U . . .
C10 C 0.6308(2) 0.24467(17) 0.60242(7) 0.0163(3) Uani 1 1 d . . . . .
H10 H 0.590683 0.310621 0.573238 0.020 Uiso 1 1 calc R U . . .
C11 C 0.7388(3) 0.12557(18) 0.57622(7) 0.0205(3) Uani 1 1 d . . . . .
H11A H 0.782592 0.062573 0.605397 0.025 Uiso 1 1 calc R U . . .
H11B H 0.651434 0.072627 0.552755 0.025 Uiso 1 1 calc R U . . .
C12 C 0.9046(3) 0.1680(2) 0.54268(8) 0.0252(4) Uani 1 1 d . . . . .
H12 H 0.999(4) 0.224(3) 0.5619(10) 0.029(6) Uiso 1 1 d . . . . .
C13 C 0.7221(2) 0.51106(17) 0.63881(6) 0.0163(3) Uani 1 1 d . . . . .
C14 C 0.6616(2) 0.59678(18) 0.68051(7) 0.0180(3) Uani 1 1 d . . . . .
C15 C 0.6224(3) 0.73435(19) 0.66975(8) 0.0202(3) Uani 1 1 d . . . . .
C16 C 0.6941(3) 0.71104(19) 0.58183(7) 0.0218(3) Uani 1 1 d . . . . .
C17 C 0.7412(2) 0.57355(18) 0.58810(7) 0.0186(3) Uani 1 1 d . . . . .

loop_
_atom_site_aniso_label
_atom_site_aniso_U_11
_atom_site_aniso_U_22
_atom_site_aniso_U_33
_atom_site_aniso_U_23
_atom_site_aniso_U_13
_atom_site_aniso_U_12
S1 0.01857(17) 0.01652(17) 0.01980(17) 0.00018(15) -0.00459(15) 0.00094(15)
F1 0.0359(7) 0.0315(7) 0.0507(8) -0.0076(6) 0.0168(6) 0.0107(6)
F2 0.0434(7) 0.0348(7) 0.0231(5) 0.0012(5) 0.0113(5) 0.0064(6)
F3 0.0339(6) 0.0285(6) 0.0154(5) 0.0004(4) 0.0002(4) -0.0003(5)
F4 0.0338(6) 0.0234(6) 0.0307(6) -0.0117(5) 0.0004(5) 0.0033(5)
F5 0.0570(8) 0.0249(6) 0.0244(5) 0.0092(5) 0.0014(6) -0.0048(6)
F6 0.0292(6) 0.0239(5) 0.0193(5) -0.0034(4) 0.0063(4) -0.0035(5)
O1 0.0209(5) 0.0182(5) 0.0185(5) -0.0007(4) 0.0004(5) 0.0043(5)
N1 0.0334(9) 0.0226(8) 0.0294(8) -0.0037(7) -0.0007(7) 0.0021(7)
N2 0.0232(7) 0.0173(7) 0.0264(7) 0.0001(6) -0.0035(6) -0.0022(6)
C1 0.0199(8) 0.0229(8) 0.0214(8) -0.0015(7) -0.0018(6) -0.0009(7)
C2 0.0160(7) 0.0179(7) 0.0210(8) -0.0026(6) -0.0009(6) 0.0004(6)
C3 0.0179(7) 0.0219(8) 0.0184(7) -0.0028(6) 0.0008(6) 0.0000(6)
C4 0.0179(7) 0.0202(8) 0.0175(7) 0.0014(6) 0.0012(6) 0.0010(6)
C5 0.0132(6) 0.0176(7) 0.0192(7) -0.0022(6) -0.0004(6) 0.0002(6)
C6 0.0184(7) 0.0211(7) 0.0173(7) 0.0004(6) -0.0007(6) 0.0017(6)
C7 0.0198(7) 0.0210(8) 0.0191(7) 0.0009(6) -0.0018(6) 0.0005(6)
C8 0.0196(7) 0.0176(7) 0.0208(8) 0.0016(6) 0.0036(6) 0.0001(6)
C9 0.0183(7) 0.0154(7) 0.0232(8) 0.0003(6) 0.0028(6) 0.0000(6)
C10 0.0160(7) 0.0150(7) 0.0179(7) -0.0003(6) -0.0011(6) 0.0001(6)
C11 0.0209(8) 0.0173(7) 0.0234(8) -0.0022(6) 0.0018(6) 0.0019(6)
C12 0.0239(9) 0.0242(8) 0.0276(9) -0.0037(8) 0.0055(7) 0.0046(7)
C13 0.0147(6) 0.0154(6) 0.0189(7) 0.0001(5) -0.0023(6) -0.0014(6)
C14 0.0180(7) 0.0201(8) 0.0157(7) -0.0005(6) -0.0022(6) -0.0011(6)
C15 0.0186(7) 0.0188(8) 0.0233(8) -0.0056(6) -0.0017(6) -0.0009(6)
C16 0.0247(8) 0.0180(7) 0.0227(8) 0.0046(6) -0.0012(7) -0.0043(7)
C17 0.0184(8) 0.0187(7) 0.0189(7) -0.0013(6) 0.0006(6) -0.0029(6)

loop_
_atom_type_symbol
_atom_type_description
_atom_type_scat_dispersion_real
_atom_type_scat_dispersion_imag
_atom_type_scat_source
C C 0.0033 0.0016 'International Tables Vol C Tables 4.2.6.8 and 6.1.1.4'
H H 0.0000 0.0000 'International Tables Vol C Tables 4.2.6.8 and 6.1.1.4'
N N 0.0061 0.0033 'International Tables Vol C Tables 4.2.6.8 and 6.1.1.4'
O O 0.0106 0.0060 'International Tables Vol C Tables 4.2.6.8 and 6.1.1.4'
F F 0.0171 0.0103 'International Tables Vol C Tables 4.2.6.8 and 6.1.1.4'
S S 0.1246 0.1234 'International Tables Vol C Tables 4.2.6.8 and 6.1.1.4'

loop_
_geom_angle_atom_site_label_1
_geom_angle_atom_site_label_2
_geom_angle_atom_site_label_3
_geom_angle
_geom_angle_site_symmetry_1
_geom_angle_site_symmetry_3
_geom_angle_publ_flag
C13 S1 C10 101.52(8) . . ?
C5 O1 C8 117.90(13) . . ?
C15 N2 C16 116.76(16) . . ?
N1 C1 C2 178.5(2) . . ?
C3 C2 C7 120.16(16) . . ?
C3 C2 C1 119.48(16) . . ?
C7 C2 C1 120.37(16) . . ?
C4 C3 C2 120.47(16) . . ?
C4 C3 H3 119.8 . . ?
C2 C3 H3 119.8 . . ?
C3 C4 C5 119.20(16) . . ?
C3 C4 H4 120.4 . . ?
C5 C4 H4 120.4 . . ?
O1 C5 C6 115.41(14) . . ?
O1 C5 C4 124.06(15) . . ?
C6 C5 C4 120.53(15) . . ?
C7 C6 C5 120.17(16) . . ?
C7 C6 H6 119.9 . . ?
C5 C6 H6 119.9 . . ?
C6 C7 C2 119.46(17) . . ?
C6 C7 H7 120.3 . . ?
C2 C7 H7 120.3 . . ?
O1 C8 C9 106.62(14) . . ?
O1 C8 H8A 110.4 . . ?
C9 C8 H8A 110.4 . . ?
O1 C8 H8B 110.4 . . ?
C9 C8 H8B 110.4 . . ?
H8A C8 H8B 108.6 . . ?
C8 C9 C10 113.96(14) . . ?
C8 C9 H9A 108.8 . . ?
C10 C9 H9A 108.8 . . ?
C8 C9 H9B 108.8 . . ?
C10 C9 H9B 108.8 . . ?
H9A C9 H9B 107.7 . . ?
C11 C10 C9 109.72(14) . . ?
C11 C10 S1 109.71(12) . . ?
C9 C10 S1 110.90(12) . . ?
C11 C10 H10 108.8 . . ?
C9 C10 H10 108.8 . . ?
S1 C10 H10 108.8 . . ?
C12 C11 C10 115.02(15) . . ?
C12 C11 H11A 108.5 . . ?
C10 C11 H11A 108.5 . . ?
C12 C11 H11B 108.5 . . ?
C10 C11 H11B 108.5 . . ?
H11A C11 H11B 107.5 . . ?
F2 C12 F1 105.65(16) . . ?
F2 C12 C11 110.22(16) . . ?
F1 C12 C11 108.86(16) . . ?
F2 C12 H12 108.0(15) . . ?
F1 C12 H12 108.4(15) . . ?
C11 C12 H12 115.3(15) . . ?
C14 C13 C17 115.60(15) . . ?
C14 C13 S1 121.45(13) . . ?
C17 C13 S1 122.82(13) . . ?
F3 C14 C15 119.28(16) . . ?
F3 C14 C13 120.97(16) . . ?
C15 C14 C13 119.76(16) . . ?
N2 C15 F4 116.70(16) . . ?
N2 C15 C14 124.03(17) . . ?
F4 C15 C14 119.27(17) . . ?
N2 C16 F5 116.71(16) . . ?
N2 C16 C17 124.15(17) . . ?
F5 C16 C17 119.13(17) . . ?
F6 C17 C16 119.48(16) . . ?
F6 C17 C13 120.84(15) . . ?
C16 C17 C13 119.66(16) . . ?

loop_
_geom_bond_atom_site_label_1
_geom_bond_atom_site_label_2
_geom_bond_distance
_geom_bond_site_symmetry_2
_geom_bond_publ_flag
S1 C13 1.7622(17) . ?
S1 C10 1.8529(17) . ?
F1 C12 1.372(2) . ?
F2 C12 1.369(2) . ?
F3 C14 1.338(2) . ?
F4 C15 1.333(2) . ?
F5 C16 1.334(2) . ?
F6 C17 1.335(2) . ?
O1 C5 1.354(2) . ?
O1 C8 1.438(2) . ?
N1 C1 1.149(3) . ?
N2 C15 1.307(2) . ?
N2 C16 1.311(2) . ?
C1 C2 1.435(3) . ?
C2 C3 1.391(2) . ?
C2 C7 1.405(2) . ?
C3 C4 1.383(2) . ?
C3 H3 0.9500 . ?
C4 C5 1.398(2) . ?
C4 H4 0.9500 . ?
C5 C6 1.396(2) . ?
C6 C7 1.377(2) . ?
C6 H6 0.9500 . ?
C7 H7 0.9500 . ?
C8 C9 1.507(2) . ?
C8 H8A 0.9900 . ?
C8 H8B 0.9900 . ?
C9 C10 1.529(2) . ?
C9 H9A 0.9900 . ?
C9 H9B 0.9900 . ?
C10 C11 1.526(2) . ?
C10 H10 1.0000 . ?
C11 C12 1.496(3) . ?
C11 H11A 0.9900 . ?
C11 H11B 0.9900 . ?
C12 H12 0.98(3) . ?
C13 C14 1.385(2) . ?
C13 C17 1.390(2) . ?
C14 C15 1.383(3) . ?
C16 C17 1.378(2) . ?

loop_
_geom_torsion_atom_site_label_1
_geom_torsion_atom_site_label_2
_geom_torsion_atom_site_label_3
_geom_torsion_atom_site_label_4
_geom_torsion
_geom_torsion_site_symmetry_1
_geom_torsion_site_symmetry_2
_geom_torsion_site_symmetry_3
_geom_torsion_site_symmetry_4
_geom_torsion_publ_flag
C7 C2 C3 C4 0.6(3) . . . . ?
C1 C2 C3 C4 -179.84(17) . . . . ?
C2 C3 C4 C5 0.1(3) . . . . ?
C8 O1 C5 C6 169.47(15) . . . . ?
C8 O1 C5 C4 -9.9(2) . . . . ?
C3 C4 C5 O1 178.37(16) . . . . ?
C3 C4 C5 C6 -0.9(3) . . . . ?
O1 C5 C6 C7 -178.25(16) . . . . ?
C4 C5 C6 C7 1.1(3) . . . . ?
C5 C6 C7 C2 -0.4(3) . . . . ?
C3 C2 C7 C6 -0.4(3) . . . . ?
C1 C2 C7 C6 -179.98(17) . . . . ?
C5 O1 C8 C9 -162.59(14) . . . . ?
O1 C8 C9 C10 56.64(19) . . . . ?
C8 C9 C10 C11 179.84(15) . . . . ?
C8 C9 C10 S1 58.48(17) . . . . ?
C13 S1 C10 C11 139.96(12) . . . . ?
C13 S1 C10 C9 -98.67(12) . . . . ?
C9 C10 C11 C12 174.98(15) . . . . ?
S1 C10 C11 C12 -62.95(18) . . . . ?
C10 C11 C12 F2 -66.0(2) . . . . ?
C10 C11 C12 F1 178.55(15) . . . . ?
C10 S1 C13 C14 124.76(15) . . . . ?
C10 S1 C13 C17 -59.51(16) . . . . ?
C17 C13 C14 F3 -179.33(15) . . . . ?
S1 C13 C14 F3 -3.3(2) . . . . ?
C17 C13 C14 C15 0.8(2) . . . . ?
S1 C13 C14 C15 176.86(14) . . . . ?
C16 N2 C15 F4 179.18(16) . . . . ?
C16 N2 C15 C14 -0.9(3) . . . . ?
F3 C14 C15 N2 -179.04(16) . . . . ?
C13 C14 C15 N2 0.8(3) . . . . ?
F3 C14 C15 F4 0.8(3) . . . . ?
C13 C14 C15 F4 -179.32(16) . . . . ?
C15 N2 C16 F5 -179.09(17) . . . . ?
C15 N2 C16 C17 -0.6(3) . . . . ?
N2 C16 C17 F6 -176.00(17) . . . . ?
F5 C16 C17 F6 2.4(3) . . . . ?
N2 C16 C17 C13 2.3(3) . . . . ?
F5 C16 C17 C13 -179.29(16) . . . . ?
C14 C13 C17 F6 176.01(15) . . . . ?
S1 C13 C17 F6 0.1(2) . . . . ?
C14 C13 C17 C16 -2.2(2) . . . . ?
S1 C13 C17 C16 -178.19(14) . . . . ?
